data_2017673
loop_
_publ_author_name
'Howard, Ruth H.'
'Theobald, Nicola'
'Bochmann, Manfred'
'Wright, Joseph A.'

_publ_section_title
;
 1-[2-(2,6-Diisopropylanilino)-1-naphthyl]isoquinoline
;
_journal_coeditor_code GD3345
_journal_issue 6
_journal_name_full 'Acta Crystallographica Section C'
_journal_page_first o310
_journal_page_last o312
_journal_paper_doi 10.1107/S0108270110018433
_journal_volume 66
_journal_year 2010
_chemical_formula_iupac 'C31 H30 N2'
_chemical_formula_moiety 'C31 H30 N2'
_chemical_formula_sum 'C31 H30 N2'
_chemical_formula_weight 430.57
_chemical_name_systematic
;
1-[2-(2,6-Diisopropylanilino)-1-naphthyl]isoquinoline
;
_space_group_IT_number 19
_symmetry_cell_setting orthorhombic
_symmetry_space_group_name_Hall 'P 2ac 2ab'
_symmetry_space_group_name_H-M 'P 21 21 21'
_atom_sites_solution_hydrogens geom
_atom_sites_solution_primary direct
_atom_sites_solution_secondary difmap
_cell_angle_alpha 90.00
_cell_angle_beta 90.00
_cell_angle_gamma 90.00
_cell_formula_units_Z 4
_cell_length_a 9.0996(10)
_cell_length_b 11.2154(12)
_cell_length_c 23.974(3)
_cell_measurement_reflns_used 3905
_cell_measurement_temperature 140(2)
_cell_measurement_theta_max 33.9983
_cell_measurement_theta_min 4.0631
_cell_volume 2446.7(5)
_computing_cell_refinement 'CrysAlisPro (Oxford Diffraction, 2010)'
_computing_data_collection 'CrysAlis CCD (Oxford Diffraction, 2006)'
_computing_data_reduction 'CrysAlisPro (Oxford Diffraction, 2010)'
_computing_molecular_graphics 'ORTEP-3 (Farrugia, 1997)'
_computing_publication_material
;
SHELXL97 (Sheldrick, 2008), PLATON (Spek, 2009), WinGX
(Farrugia, 1999) and
enCIFer (Allen <i>et al.</i>, 2004)
;
_computing_structure_refinement 'SHELXL97 (Sheldrick, 2008)'
_computing_structure_solution 'SIR92 (Altomare <i>et al.</i>,  1993)'
_diffrn_ambient_temperature 140(2)
_diffrn_detector_area_resol_mean 16.0050
_diffrn_measured_fraction_theta_full 0.994
_diffrn_measured_fraction_theta_max 0.994
_diffrn_measurement_device_type 'Oxford Xcalibur 3 CCD area-detector'
_diffrn_measurement_method '\w and \f'
_diffrn_radiation_monochromator graphite
_diffrn_radiation_source 'Enhance (Mo) X-ray Source'
_diffrn_radiation_type 'Mo K\a'
_diffrn_radiation_wavelength 0.71073
_diffrn_reflns_av_R_equivalents 0.1779
_diffrn_reflns_av_sigmaI/netI 0.0985
_diffrn_reflns_limit_h_max 11
_diffrn_reflns_limit_h_min -11
_diffrn_reflns_limit_k_max 13
_diffrn_reflns_limit_k_min -13
_diffrn_reflns_limit_l_max 29
_diffrn_reflns_limit_l_min -29
_diffrn_reflns_number 28412
_diffrn_reflns_theta_full 25.50
_diffrn_reflns_theta_max 25.50
_diffrn_reflns_theta_min 4.07
_diffrn_standards_number 0
_exptl_absorpt_coefficient_mu 0.068
_exptl_absorpt_correction_type none
_exptl_crystal_colour yellow
_exptl_crystal_density_diffrn 1.169
_exptl_crystal_density_method 'not measured'
_exptl_crystal_description block
_exptl_crystal_F_000 920
_exptl_crystal_size_max 0.30
_exptl_crystal_size_mid 0.10
_exptl_crystal_size_min 0.10
_refine_diff_density_max 0.152
_refine_diff_density_min -0.165
_refine_ls_extinction_method none
_refine_ls_goodness_of_fit_ref 0.947
_refine_ls_hydrogen_treatment constr
_refine_ls_matrix_type full
_refine_ls_number_parameters 311
_refine_ls_number_reflns 2579
_refine_ls_number_restraints 3
_refine_ls_restrained_S_all 0.947
_refine_ls_R_factor_all 0.1121
_refine_ls_R_factor_gt 0.0557
_refine_ls_shift/su_max 0.000
_refine_ls_shift/su_mean 0.000
_refine_ls_structure_factor_coef Fsqd
_refine_ls_weighting_details 'calc w = 1/[\s^2^(Fo^2^)+(0.0422P)^2^] where P=(Fo^2^+2Fc^2^)/3'
_refine_ls_weighting_scheme calc
_refine_ls_wR_factor_gt 0.0871
_refine_ls_wR_factor_ref 0.1012
_reflns_number_gt 1584
_reflns_number_total 2579
_reflns_threshold_expression I>2\s(I)
_cod_data_source_file gd3345.cif
_cod_data_source_block II
_cod_database_code 2017673
_cod_database_fobs_code 2017673

loop_
_symmetry_equiv_pos_as_xyz
'x, y, z'
'-x+1/2, -y, z+1/2'
'x+1/2, -y+1/2, -z'
'-x, y+1/2, -z+1/2'

loop_
_atom_site_type_symbol
_atom_site_label
_atom_site_fract_x
_atom_site_fract_y
_atom_site_fract_z
_atom_site_U_iso_or_equiv
_atom_site_adp_type
_atom_site_calc_flag
_atom_site_refinement_flags
_atom_site_occupancy
_atom_site_disorder_assembly
_atom_site_disorder_group
C C1 0.6327(4) 0.6452(3) 0.17455(15) 0.0305(9) Uani d . 1 A .
C C2 0.6973(4) 0.7245(3) 0.21135(14) 0.0243(9) Uani d . 1 . .
C C3 0.8049(4) 0.8138(3) 0.19018(14) 0.0263(9) Uani d . 1 . .
C C4 0.8489(5) 0.9849(3) 0.14025(15) 0.0380(11) Uani d . 1 . .
H H4 0.8115 1.0483 0.1181 0.046 Uiso calc R 1 . .
C C5 0.9937(4) 0.9833(3) 0.15055(16) 0.0358(10) Uani d . 1 . .
H H5 1.0551 1.0449 0.1365 0.043 Uiso calc R 1 . .
C C6 1.0541(4) 0.8899(3) 0.18219(15) 0.0299(9) Uani d . 1 . .
C C7 0.9566(4) 0.8009(3) 0.20172(13) 0.0263(9) Uani d . 1 . .
C C8 1.0144(4) 0.7035(4) 0.23134(15) 0.0363(10) Uani d . 1 . .
H H8 0.9508 0.6422 0.2443 0.044 Uiso calc R 1 . .
C C9 1.1613(4) 0.6966(4) 0.24152(16) 0.0438(11) Uani d . 1 . .
H H9 1.1993 0.6307 0.2617 0.053 Uiso calc R 1 . .
C C10 1.2564(4) 0.7850(4) 0.22270(17) 0.0474(12) Uani d . 1 . .
H H10 1.3585 0.7790 0.2305 0.057 Uiso calc R 1 . .
C C11 1.2052(4) 0.8789(4) 0.19360(16) 0.0437(11) Uani d . 1 . .
H H11 1.2716 0.9381 0.1807 0.052 Uiso calc R 1 . .
C C12 0.6601(4) 0.7185(3) 0.26886(14) 0.0277(9) Uani d . 1 . .
C C13 0.5649(4) 0.6294(3) 0.28855(15) 0.0308(9) Uani d . 1 . .
C C14 0.5069(4) 0.5463(3) 0.24944(17) 0.0337(9) Uani d . 1 . .
H H14 0.4436 0.4845 0.2620 0.040 Uiso calc R 1 . .
C C15 0.5407(4) 0.5540(3) 0.19454(15) 0.0327(10) Uani d . 1 . .
H H15 0.5017 0.4970 0.1692 0.039 Uiso calc R 1 . .
C C16 0.5285(4) 0.6231(4) 0.34589(15) 0.0381(11) Uani d . 1 . .
H H16 0.4644 0.5621 0.3587 0.046 Uiso calc R 1 . .
C C17 0.5842(4) 0.7032(4) 0.38272(16) 0.0433(11) Uani d . 1 . .
H H17 0.5591 0.6985 0.4211 0.052 Uiso calc R 1 . .
C C18 0.6787(4) 0.7927(4) 0.36368(16) 0.0420(11) Uani d . 1 . .
H H18 0.7168 0.8492 0.3894 0.050 Uiso calc R 1 . .
C C19 0.7174(4) 0.8004(4) 0.30888(15) 0.0346(10) Uani d . 1 . .
H H19 0.7833 0.8611 0.2972 0.041 Uiso calc R 1 . .
C C20 0.6060(4) 0.5731(3) 0.07651(15) 0.0321(9) Uani d . 1 A .
C C21 0.6945(5) 0.4797(3) 0.05829(16) 0.0426(11) Uani d . 1 . .
C C22 0.6369(5) 0.4056(4) 0.01707(18) 0.0532(12) Uani d . 1 . .
H H22 0.6936 0.3404 0.0037 0.064 Uiso calc R 1 . .
C C23 0.4995(6) 0.4254(4) -0.00452(17) 0.0564(13) Uani d . 1 . .
H H23 0.4628 0.3744 -0.0329 0.068 Uiso calc R 1 . .
C C24 0.4145(5) 0.5180(4) 0.01429(18) 0.0538(13) Uani d . 1 A .
H H24 0.3195 0.5301 -0.0011 0.065 Uiso calc R 1 . .
C C25 0.4655(5) 0.5944(4) 0.05551(17) 0.0413(11) Uani d . 1 . .
C C26 0.3704(5) 0.6960(4) 0.07618(18) 0.0563(13) Uani d PD 0.73(3) A 1
H H26 0.4003 0.7104 0.1157 0.068 Uiso calc PR 0.73(3) A 1
C C27 0.2068(12) 0.668(2) 0.0777(9) 0.090(4) Uani d PD 0.73(3) A 1
H H27A 0.1688 0.6632 0.0395 0.135 Uiso calc PR 0.73(3) A 1
H H27B 0.1550 0.7307 0.0981 0.135 Uiso calc PR 0.73(3) A 1
H H27C 0.1914 0.5912 0.0965 0.135 Uiso calc PR 0.73(3) A 1
C C28 0.4021(17) 0.8118(10) 0.0449(6) 0.086(4) Uani d PD 0.73(3) A 1
H H28A 0.5080 0.8279 0.0456 0.129 Uiso calc PR 0.73(3) A 1
H H28B 0.3496 0.8777 0.0629 0.129 Uiso calc PR 0.73(3) A 1
H H28C 0.3691 0.8042 0.0062 0.129 Uiso calc PR 0.73(3) A 1
C C26X 0.3704(5) 0.6960(4) 0.07618(18) 0.0563(13) Uani d PD 0.27(3) A 2
H H26X 0.4174 0.7394 0.1079 0.068 Uiso calc PR 0.27(3) A 2
C C27X 0.218(3) 0.650(7) 0.091(3) 0.090(4) Uani d PD 0.27(3) A 2
H H27D 0.1826 0.5967 0.0618 0.135 Uiso calc PR 0.27(3) A 2
H H27E 0.1505 0.7170 0.0956 0.135 Uiso calc PR 0.27(3) A 2
H H27F 0.2236 0.6055 0.1266 0.135 Uiso calc PR 0.27(3) A 2
C C28X 0.357(5) 0.775(3) 0.0239(10) 0.086(4) Uani d PD 0.27(3) A 2
H H28D 0.4549 0.8043 0.0133 0.129 Uiso calc PR 0.27(3) A 2
H H28E 0.2929 0.8430 0.0320 0.129 Uiso calc PR 0.27(3) A 2
H H28F 0.3158 0.7283 -0.0068 0.129 Uiso calc PR 0.27(3) A 2
C C29 0.8446(5) 0.4574(4) 0.08287(18) 0.0560(13) Uani d . 1 . .
H H29 0.8823 0.5345 0.0982 0.067 Uiso calc R 1 . .
C C30 0.8361(6) 0.3682(6) 0.1305(2) 0.094(2) Uani d . 1 . .
H H30A 0.7720 0.3996 0.1599 0.140 Uiso calc R 1 . .
H H30B 0.9348 0.3548 0.1457 0.140 Uiso calc R 1 . .
H H30C 0.7962 0.2926 0.1166 0.140 Uiso calc R 1 . .
C C31 0.9543(5) 0.4122(4) 0.0401(2) 0.0658(14) Uani d . 1 . .
H H31A 0.9226 0.3341 0.0263 0.099 Uiso calc R 1 . .
H H31B 1.0513 0.4048 0.0575 0.099 Uiso calc R 1 . .
H H31C 0.9598 0.4686 0.0090 0.099 Uiso calc R 1 . .
N N1 0.6639(3) 0.6530(3) 0.11774(12) 0.0363(8) Uani d . 1 . .
H H1 0.7228 0.7104 0.1065 0.044 Uiso calc R 1 A .
N N2 0.7514(3) 0.9019(3) 0.15934(12) 0.0341(8) Uani d . 1 . .

loop_
_atom_site_aniso_label
_atom_site_aniso_U_11
_atom_site_aniso_U_22
_atom_site_aniso_U_33
_atom_site_aniso_U_12
_atom_site_aniso_U_13
_atom_site_aniso_U_23
C1 0.032(2) 0.036(2) 0.023(2) -0.0008(19) 0.0039(17) 0.0043(18)
C2 0.020(2) 0.029(2) 0.024(2) 0.0004(16) 0.0008(16) 0.0005(18)
C3 0.038(2) 0.025(2) 0.0160(18) -0.0015(19) 0.0058(17) -0.0060(17)
C4 0.056(3) 0.030(2) 0.027(2) 0.005(2) 0.007(2) 0.0078(19)
C5 0.043(3) 0.028(2) 0.036(2) -0.0116(19) 0.004(2) 0.000(2)
C6 0.034(2) 0.032(2) 0.024(2) -0.006(2) 0.0024(18) -0.0034(18)
C7 0.032(2) 0.026(2) 0.0208(19) -0.0007(19) 0.0002(16) -0.0041(17)
C8 0.034(2) 0.044(3) 0.031(2) -0.001(2) 0.0024(19) 0.007(2)
C9 0.039(3) 0.054(3) 0.039(2) 0.006(2) 0.000(2) 0.012(2)
C10 0.031(2) 0.067(3) 0.044(3) 0.001(2) -0.002(2) 0.007(3)
C11 0.045(3) 0.052(3) 0.035(2) -0.015(2) 0.002(2) -0.003(2)
C12 0.030(2) 0.030(2) 0.023(2) 0.0050(18) -0.0013(17) 0.0027(18)
C13 0.032(2) 0.032(2) 0.029(2) 0.0023(19) 0.0018(17) 0.0034(19)
C14 0.031(2) 0.036(2) 0.035(2) -0.0061(18) 0.0032(17) 0.0047(19)
C15 0.037(2) 0.035(2) 0.027(2) -0.0023(19) -0.0028(18) -0.0047(18)
C16 0.031(2) 0.055(3) 0.028(2) -0.002(2) 0.0098(18) 0.005(2)
C17 0.050(3) 0.060(3) 0.020(2) 0.002(2) 0.0040(19) 0.004(2)
C18 0.049(3) 0.050(3) 0.027(2) 0.001(2) -0.004(2) -0.008(2)
C19 0.035(2) 0.037(2) 0.032(2) 0.001(2) -0.0018(19) 0.002(2)
C20 0.047(3) 0.030(2) 0.019(2) -0.008(2) 0.0001(19) 0.0006(18)
C21 0.071(3) 0.035(2) 0.022(2) -0.005(2) -0.005(2) -0.002(2)
C22 0.083(4) 0.041(3) 0.036(3) 0.002(3) 0.000(3) -0.001(2)
C23 0.091(4) 0.051(3) 0.028(2) -0.014(3) -0.012(3) -0.005(2)
C24 0.065(3) 0.061(3) 0.035(3) -0.009(3) -0.019(2) 0.005(3)
C25 0.055(3) 0.044(3) 0.025(2) -0.006(2) -0.004(2) 0.004(2)
C26 0.063(3) 0.064(3) 0.043(3) 0.007(3) -0.011(2) -0.004(3)
C27 0.057(4) 0.129(11) 0.084(12) 0.008(5) -0.015(4) -0.048(8)
C28 0.154(10) 0.050(6) 0.054(8) 0.036(6) 0.009(7) 0.007(5)
C26X 0.063(3) 0.064(3) 0.043(3) 0.007(3) -0.011(2) -0.004(3)
C27X 0.057(4) 0.129(11) 0.084(12) 0.008(5) -0.015(4) -0.048(8)
C28X 0.154(10) 0.050(6) 0.054(8) 0.036(6) 0.009(7) 0.007(5)
C29 0.071(3) 0.051(3) 0.046(3) 0.012(2) -0.009(3) -0.010(2)
C30 0.084(4) 0.152(6) 0.045(3) 0.041(4) 0.010(3) 0.033(4)
C31 0.077(4) 0.060(3) 0.061(3) 0.015(3) 0.001(3) 0.009(3)
N1 0.045(2) 0.038(2) 0.0263(18) -0.0112(16) 0.0059(15) -0.0007(15)
N2 0.044(2) 0.034(2) 0.0243(17) 0.0044(17) 0.0052(15) 0.0038(16)

loop_
_atom_type_symbol
_atom_type_description
_atom_type_scat_dispersion_real
_atom_type_scat_dispersion_imag
_atom_type_scat_source
C C 0.0033 0.0000 'International Tables Vol C Tables 4.2.6.8 and 6.1.1.4'
H H 0.0000 0.0000 'International Tables Vol C Tables 4.2.6.8 and 6.1.1.4'
N N 0.0061 0.0000 'International Tables Vol C Tables 4.2.6.8 and 6.1.1.4'

loop_
_geom_angle_atom_site_label_1
_geom_angle_atom_site_label_2
_geom_angle_atom_site_label_3
_geom_angle_site_symmetry_1
_geom_angle_site_symmetry_3
_geom_angle
_geom_angle_publ_flag
C2 C1 N1 . . 119.7(3) ?
C2 C1 C15 . . 120.2(3) ?
N1 C1 C15 . . 120.0(3) ?
C1 C2 C12 . . 119.1(3) ?
C1 C2 C3 . . 119.6(3) ?
C12 C2 C3 . . 121.3(3) ?
N2 C3 C7 . . 122.9(3) ?
N2 C3 C2 . . 116.7(3) ?
C7 C3 C2 . . 120.4(3) ?
C5 C4 N2 . . 124.6(4) ?
C5 C4 H4 . . 117.7 ?
N2 C4 H4 . . 117.7 ?
C4 C5 C6 . . 119.6(4) ?
C4 C5 H5 . . 120.2 ?
C6 C5 H5 . . 120.2 ?
C5 C6 C11 . . 123.6(4) ?
C5 C6 C7 . . 117.3(3) ?
C11 C6 C7 . . 119.1(4) ?
C8 C7 C6 . . 118.8(3) ?
C8 C7 C3 . . 122.9(3) ?
C6 C7 C3 . . 118.3(3) ?
C9 C8 C7 . . 120.1(4) ?
C9 C8 H8 . . 119.9 ?
C7 C8 H8 . . 119.9 ?
C8 C9 C10 . . 120.9(4) ?
C8 C9 H9 . . 119.6 ?
C10 C9 H9 . . 119.6 ?
C11 C10 C9 . . 120.7(4) ?
C11 C10 H10 . . 119.7 ?
C9 C10 H10 . . 119.7 ?
C10 C11 C6 . . 120.5(4) ?
C10 C11 H11 . . 119.7 ?
C6 C11 H11 . . 119.7 ?
C13 C12 C2 . . 120.5(3) ?
C13 C12 C19 . . 117.2(3) ?
C2 C12 C19 . . 122.3(3) ?
C12 C13 C16 . . 120.4(3) ?
C12 C13 C14 . . 118.2(3) ?
C16 C13 C14 . . 121.4(3) ?
C15 C14 C13 . . 121.0(4) ?
C15 C14 H14 . . 119.5 ?
C13 C14 H14 . . 119.5 ?
C14 C15 C1 . . 120.8(4) ?
C14 C15 H15 . . 119.6 ?
C1 C15 H15 . . 119.6 ?
C17 C16 C13 . . 120.7(4) ?
C17 C16 H16 . . 119.6 ?
C13 C16 H16 . . 119.6 ?
C16 C17 C18 . . 119.5(4) ?
C16 C17 H17 . . 120.3 ?
C18 C17 H17 . . 120.3 ?
C19 C18 C17 . . 121.3(4) ?
C19 C18 H18 . . 119.4 ?
C17 C18 H18 . . 119.4 ?
C18 C19 C12 . . 120.9(4) ?
C18 C19 H19 . . 119.6 ?
C12 C19 H19 . . 119.6 ?
C21 C20 C25 . . 123.1(4) ?
C21 C20 N1 . . 118.3(3) ?
C25 C20 N1 . . 118.6(4) ?
C20 C21 C22 . . 117.0(4) ?
C20 C21 C29 . . 121.8(4) ?
C22 C21 C29 . . 121.2(4) ?
C23 C22 C21 . . 120.9(4) ?
C23 C22 H22 . . 119.5 ?
C21 C22 H22 . . 119.5 ?
C22 C23 C24 . . 120.9(4) ?
C22 C23 H23 . . 119.6 ?
C24 C23 H23 . . 119.6 ?
C23 C24 C25 . . 120.9(4) ?
C23 C24 H24 . . 119.6 ?
C25 C24 H24 . . 119.6 ?
C24 C25 C20 . . 117.2(4) ?
C24 C25 C26 . . 120.5(4) ?
C20 C25 C26 . . 122.3(4) ?
C25 C26 C27 . . 114.2(12) ?
C25 C26 C28 . . 111.8(5) ?
C27 C26 C28 . . 111.9(8) ?
C25 C26 H26 . . 106.1 ?
C27 C26 H26 . . 106.1 ?
C28 C26 H26 . . 106.1 ?
H27D C27X H27E . . 109.5 ?
H27D C27X H27F . . 109.5 ?
H27E C27X H27F . . 109.5 ?
H28D C28X H28E . . 109.5 ?
H28D C28X H28F . . 109.5 ?
H28E C28X H28F . . 109.5 ?
C21 C29 C31 . . 112.8(4) ?
C21 C29 C30 . . 110.9(4) ?
C31 C29 C30 . . 108.7(4) ?
C21 C29 H29 . . 108.1 ?
C31 C29 H29 . . 108.1 ?
C30 C29 H29 . . 108.1 ?
C29 C30 H30A . . 109.5 ?
C29 C30 H30B . . 109.5 ?
H30A C30 H30B . . 109.5 ?
C29 C30 H30C . . 109.5 ?
H30A C30 H30C . . 109.5 ?
H30B C30 H30C . . 109.5 ?
C29 C31 H31A . . 109.5 ?
C29 C31 H31B . . 109.5 ?
H31A C31 H31B . . 109.5 ?
C29 C31 H31C . . 109.5 ?
H31A C31 H31C . . 109.5 ?
H31B C31 H31C . . 109.5 ?
C1 N1 C20 . . 124.0(3) ?
C1 N1 H1 . . 118.0 ?
C20 N1 H1 . . 118.0 ?
C3 N2 C4 . . 117.2(3) ?

loop_
_geom_bond_atom_site_label_1
_geom_bond_atom_site_label_2
_geom_bond_site_symmetry_2
_geom_bond_distance
_geom_bond_publ_flag
C1 C2 . 1.384(5) ?
C1 N1 . 1.394(4) y
C1 C15 . 1.406(5) ?
C2 C12 . 1.421(4) ?
C2 C3 . 1.489(5) ?
C3 N2 . 1.326(4) y
C3 C7 . 1.416(5) ?
C4 C5 . 1.341(5) ?
C4 N2 . 1.365(5) y
C4 H4 . 0.9500 ?
C5 C6 . 1.404(5) ?
C5 H5 . 0.9500 ?
C6 C11 . 1.408(5) ?
C6 C7 . 1.415(5) ?
C7 C8 . 1.405(5) ?
C8 C9 . 1.361(5) ?
C8 H8 . 0.9500 ?
C9 C10 . 1.391(6) ?
C9 H9 . 0.9500 ?
C10 C11 . 1.346(5) ?
C10 H10 . 0.9500 ?
C11 H11 . 0.9500 ?
C12 C13 . 1.404(5) ?
C12 C19 . 1.427(5) ?
C13 C16 . 1.416(5) ?
C13 C14 . 1.423(5) ?
C14 C15 . 1.354(5) ?
C14 H14 . 0.9500 ?
C15 H15 . 0.9500 ?
C16 C17 . 1.358(5) ?
C16 H16 . 0.9500 ?
C17 C18 . 1.398(5) ?
C17 H17 . 0.9500 ?
C18 C19 . 1.363(5) ?
C18 H18 . 0.9500 ?
C19 H19 . 0.9500 ?
C20 C21 . 1.391(5) ?
C20 C25 . 1.395(5) ?
C20 N1 . 1.434(4) ?
C21 C22 . 1.394(5) ?
C21 C29 . 1.509(6) ?
C22 C23 . 1.371(6) ?
C22 H22 . 0.9500 ?
C23 C24 . 1.371(6) ?
C23 H23 . 0.9500 ?
C24 C25 . 1.388(6) ?
C24 H24 . 0.9500 ?
C25 C26 . 1.513(6) ?
C26 C27 . 1.522(9) ?
C26 C28 . 1.528(8) ?
C26 H26 . 1.0000 ?
C27 H27A . 0.9800 ?
C27 H27B . 0.9800 ?
C27 H27C . 0.9800 ?
C28 H28A . 0.9800 ?
C28 H28B . 0.9800 ?
C28 H28C . 0.9800 ?
C27X H27D . 0.9800 ?
C27X H27E . 0.9800 ?
C27X H27F . 0.9800 ?
C28X H28D . 0.9800 ?
C28X H28E . 0.9800 ?
C28X H28F . 0.9800 ?
C29 C31 . 1.517(6) ?
C29 C30 . 1.520(6) ?
C29 H29 . 1.0000 ?
C30 H30A . 0.9800 ?
C30 H30B . 0.9800 ?
C30 H30C . 0.9800 ?
C31 H31A . 0.9800 ?
C31 H31B . 0.9800 ?
C31 H31C . 0.9800 ?
N1 H1 . 0.8800 ?

loop_
_geom_hbond_atom_site_label_D
_geom_hbond_atom_site_label_H
_geom_hbond_atom_site_label_A
_geom_hbond_site_symmetry_A
_geom_hbond_distance_DH
_geom_hbond_distance_HA
_geom_hbond_distance_DA
_geom_hbond_angle_DHA
N1 H1 N2 . 0.88 2.51 3.070(4) 122.3

loop_
_geom_torsion_atom_site_label_1
_geom_torsion_atom_site_label_2
_geom_torsion_atom_site_label_3
_geom_torsion_atom_site_label_4
_geom_torsion_site_symmetry_1
_geom_torsion_site_symmetry_2
_geom_torsion_site_symmetry_3
_geom_torsion_site_symmetry_4
_geom_torsion
_geom_torsion_publ_flag
N1 C1 C2 C12 . . . . 177.6(3) ?
C15 C1 C2 C12 . . . . -5.1(5) ?
N1 C1 C2 C3 . . . . -2.7(5) ?
C15 C1 C2 C3 . . . . 174.6(3) ?
C1 C2 C3 N2 . . . . 70.8(4) ?
C12 C2 C3 N2 . . . . -109.5(4) ?
C1 C2 C3 C7 . . . . -107.4(4) ?
C12 C2 C3 C7 . . . . 72.3(4) ?
N2 C4 C5 C6 . . . . 1.2(6) ?
C4 C5 C6 C11 . . . . 178.0(4) ?
C4 C5 C6 C7 . . . . 0.1(5) ?
C5 C6 C7 C8 . . . . 177.1(3) ?
C11 C6 C7 C8 . . . . -0.8(5) ?
C5 C6 C7 C3 . . . . -2.5(5) ?
C11 C6 C7 C3 . . . . 179.6(3) ?
N2 C3 C7 C8 . . . . -175.8(3) ?
C2 C3 C7 C8 . . . . 2.3(5) ?
N2 C3 C7 C6 . . . . 3.8(5) ?
C2 C3 C7 C6 . . . . -178.1(3) ?
C6 C7 C8 C9 . . . . 1.0(5) ?
C3 C7 C8 C9 . . . . -179.4(4) ?
C7 C8 C9 C10 . . . . -0.3(6) ?
C8 C9 C10 C11 . . . . -0.5(6) ?
C9 C10 C11 C6 . . . . 0.7(6) ?
C5 C6 C11 C10 . . . . -177.8(4) ?
C7 C6 C11 C10 . . . . 0.0(6) ?
C1 C2 C12 C13 . . . . 3.3(5) ?
C3 C2 C12 C13 . . . . -176.3(3) ?
C1 C2 C12 C19 . . . . -177.3(3) ?
C3 C2 C12 C19 . . . . 3.1(5) ?
C2 C12 C13 C16 . . . . 179.7(3) ?
C19 C12 C13 C16 . . . . 0.2(5) ?
C2 C12 C13 C14 . . . . -0.3(5) ?
C19 C12 C13 C14 . . . . -179.7(3) ?
C12 C13 C14 C15 . . . . -1.0(5) ?
C16 C13 C14 C15 . . . . 179.1(4) ?
C13 C14 C15 C1 . . . . -0.7(6) ?
C2 C1 C15 C14 . . . . 3.9(6) ?
N1 C1 C15 C14 . . . . -178.8(4) ?
C12 C13 C16 C17 . . . . 0.3(6) ?
C14 C13 C16 C17 . . . . -179.8(3) ?
C13 C16 C17 C18 . . . . -0.1(6) ?
C16 C17 C18 C19 . . . . -0.7(6) ?
C17 C18 C19 C12 . . . . 1.2(6) ?
C13 C12 C19 C18 . . . . -1.0(5) ?
C2 C12 C19 C18 . . . . 179.6(4) ?
C25 C20 C21 C22 . . . . 0.0(5) ?
N1 C20 C21 C22 . . . . -178.2(3) ?
C25 C20 C21 C29 . . . . -178.5(4) ?
N1 C20 C21 C29 . . . . 3.3(5) ?
C20 C21 C22 C23 . . . . 0.5(6) ?
C29 C21 C22 C23 . . . . 179.1(4) ?
C21 C22 C23 C24 . . . . -0.7(7) ?
C22 C23 C24 C25 . . . . 0.3(7) ?
C23 C24 C25 C20 . . . . 0.3(6) ?
C23 C24 C25 C26 . . . . -179.7(4) ?
C21 C20 C25 C24 . . . . -0.4(6) ?
N1 C20 C25 C24 . . . . 177.8(3) ?
C21 C20 C25 C26 . . . . 179.5(4) ?
N1 C20 C25 C26 . . . . -2.2(6) ?
C24 C25 C26 C27 . . . . 34.8(10) ?
C20 C25 C26 C27 . . . . -145.2(9) ?
C24 C25 C26 C28 . . . . -93.6(9) ?
C20 C25 C26 C28 . . . . 86.4(9) ?
C20 C21 C29 C31 . . . . -144.7(4) ?
C22 C21 C29 C31 . . . . 36.8(6) ?
C20 C21 C29 C30 . . . . 93.1(5) ?
C22 C21 C29 C30 . . . . -85.4(5) ?
C2 C1 N1 C20 . . . . 178.2(3) ?
C15 C1 N1 C20 . . . . 0.8(5) ?
C21 C20 N1 C1 . . . . -98.9(4) ?
C25 C20 N1 C1 . . . . 82.8(4) ?
C7 C3 N2 C4 . . . . -2.6(5) ?
C2 C3 N2 C4 . . . . 179.3(3) ?
C5 C4 N2 C3 . . . . 0.0(5) ?
